data_4001652
loop_
_publ_author_name
'Saito, Toshiro'
'Liu, Chong-yang'
'Lynch, Vincent M.'
'Bard, Allen J.'

_publ_section_title
;
 Orientational Dependence of the Color and Photoconductivity of
 1,4-Di-p-toluidinoanthraquinone Single Crystals
;
_journal_issue 6
_journal_name_full 'Chemistry of Materials'
_journal_page_first 1318
_journal_paper_doi 10.1021/cm960652f
_journal_volume 9
_journal_year 1997
_chemical_compound_source
;
 purchased from the Aldrich Chemical Co.
;
_chemical_formula_sum 'C28 H22 N2 O2'
_chemical_formula_weight 418.48
_chemical_name_systematic
; 
 1,4-di-p-toluidinoanthraquinone 
;
_space_group_IT_number 14
_symmetry_cell_setting monoclinic
_symmetry_space_group_name_Hall '-P 2ybc'
_symmetry_space_group_name_H-M 'P 1 21/c 1'
_atom_sites_solution_hydrogens geom
_atom_sites_solution_primary direct
_atom_sites_solution_secondary difmap
_audit_creation_method SHELXL
_cell_angle_alpha 90.00
_cell_angle_beta 95.30(2)
_cell_angle_gamma 90.00
_cell_formula_units_Z 4
_cell_length_a 3.9494(6)
_cell_length_b 26.391(8)
_cell_length_c 19.930(4)
_cell_measurement_reflns_used 47
_cell_measurement_temperature 183(2)
_cell_measurement_theta_max 12.7
_cell_measurement_theta_min 5.8
_cell_volume 2068.4(8)
_computing_cell_refinement 'p3/pc, Siemens Analytical'
_computing_data_collection 'p3/pc, Siemens Analytical'
_computing_data_reduction 'xdisk/pc, v4.20.2, Siemens Analytical'
_computing_molecular_graphics 'shelxtl/xp, v5.03, Siemens Analytical'
_computing_structure_refinement 'shelxtl/xl, v5.03, Siemens Analytical'
_computing_structure_solution 'shelxtl/xs, v5.03, Siemens Analytical'
_diffrn_ambient_temperature 183(2)
_diffrn_measurement_device 'Siemens P3'
_diffrn_measurement_method 'omega scans'
_diffrn_radiation_monochromator graphite
_diffrn_radiation_source 'normal-focus sealed tube'
_diffrn_radiation_type MoK\a
_diffrn_radiation_wavelength 0.71073
_diffrn_reflns_av_R_equivalents 0.1315
_diffrn_reflns_av_sigmaI/netI 0.1921
_diffrn_reflns_limit_h_max 2
_diffrn_reflns_limit_h_min -4
_diffrn_reflns_limit_k_max 27
_diffrn_reflns_limit_k_min -28
_diffrn_reflns_limit_l_max 21
_diffrn_reflns_limit_l_min -21
_diffrn_reflns_number 4785
_diffrn_reflns_theta_max 22.53
_diffrn_reflns_theta_min 2.05
_diffrn_standards_decay_% 'less than 2%'
_diffrn_standards_interval_count 'every 98 reflections'
_diffrn_standards_number 2
_exptl_absorpt_coefficient_mu 0.085
_exptl_absorpt_correction_type none
_exptl_crystal_colour violet
_exptl_crystal_density_diffrn 1.344
_exptl_crystal_density_method none
_exptl_crystal_description 'extremely long lathes'
_exptl_crystal_F_000 880
_exptl_crystal_size_max .70
_exptl_crystal_size_mid .24
_exptl_crystal_size_min .06
_refine_diff_density_max 0.246
_refine_diff_density_min -0.213
_refine_diff_density_rms 0.058
_refine_ls_extinction_method none
_refine_ls_goodness_of_fit_all 1.028
_refine_ls_goodness_of_fit_obs 1.255
_refine_ls_hydrogen_treatment noref
_refine_ls_matrix_type full
_refine_ls_number_parameters 289
_refine_ls_number_reflns 2707
_refine_ls_number_restraints 0
_refine_ls_restrained_S_all 1.046
_refine_ls_restrained_S_obs 1.255
_refine_ls_R_factor_all 0.2054
_refine_ls_R_factor_obs 0.0781
_refine_ls_shift/esd_max 0.000
_refine_ls_shift/esd_mean 0.000
_refine_ls_structure_factor_coef Fsqd
_refine_ls_weighting_details 'w=1/[\s^2^(Fo^2^)+(0.0507P)^2^+0.0000P] where P=(Fo^2^+2Fc^2^)/3'
_refine_ls_weighting_scheme calc
_refine_ls_wR_factor_all 0.1883
_refine_ls_wR_factor_obs 0.1339
_reflns_number_observed 1121
_reflns_number_total 2711
_reflns_observed_criterion >2sigma(I)
_cod_data_source_file cm1318.cif
_cod_data_source_block SG3
_cod_depositor_comments
;
The following automatic conversions were performed:

'_refine_ls_weighting_scheme' value 'calc
w=1/[\s^2^(Fo^2^)+(0.0507P)^2^+0.0000P] where P=(Fo^2^+2Fc^2^)/3' was
changed to 'calc'. New tag '_refine_ls_weighting_details' was
created. The value of the new tag was set to
'w=1/[\s^2^(Fo^2^)+(0.0507P)^2^+0.0000P] where P=(Fo^2^+2Fc^2^)/3'.

Automatic conversion script
Id: cif_fix_values 3143 2015-03-26 13:38:13Z robertas 
;
_cod_original_sg_symbol_H-M 'P 21/c'
_cod_database_code 4001652

loop_
_symmetry_equiv_pos_as_xyz
'x, y, z'
'-x, y+1/2, -z+1/2'
'-x, -y, -z'
'x, -y-1/2, z-1/2'

loop_
_atom_site_aniso_label
_atom_site_aniso_U_11
_atom_site_aniso_U_22
_atom_site_aniso_U_33
_atom_site_aniso_U_23
_atom_site_aniso_U_13
_atom_site_aniso_U_12
O1 0.048(4) 0.036(3) 0.026(3) 0.006(3) 0.008(3) -0.004(3)
O2 0.058(4) 0.028(3) 0.033(3) -0.004(3) 0.014(3) 0.000(3)
N1 0.037(4) 0.022(3) 0.028(4) -0.008(3) 0.009(3) -0.002(3)
N2 0.050(5) 0.027(4) 0.029(4) 0.004(3) 0.003(3) 0.005(3)
C1 0.019(5) 0.032(5) 0.032(5) 0.001(4) -0.002(4) 0.001(4)
C2 0.017(5) 0.040(5) 0.022(4) 0.001(4) 0.000(4) 0.000(4)
C3 0.026(5) 0.031(5) 0.024(4) -0.005(4) -0.002(4) -0.002(4)
C4 0.025(5) 0.030(5) 0.033(5) 0.003(4) -0.001(4) -0.005(4)
C4A 0.031(5) 0.031(5) 0.019(4) 0.000(4) -0.005(4) -0.004(4)
C5 0.030(6) 0.039(5) 0.015(4) 0.003(4) -0.002(4) -0.001(4)
C5A 0.016(5) 0.043(5) 0.018(4) -0.003(4) -0.004(4) -0.004(4)
C6 0.031(5) 0.045(5) 0.032(5) 0.004(4) 0.013(4) 0.002(4)
C7 0.045(6) 0.060(6) 0.017(4) 0.005(4) 0.008(4) -0.006(5)
C8 0.041(6) 0.058(6) 0.015(4) -0.001(4) 0.003(4) 0.006(5)
C9 0.032(5) 0.045(5) 0.028(4) 0.002(4) -0.004(4) 0.004(4)
C9A 0.023(5) 0.033(4) 0.020(4) -0.004(4) 0.000(4) -0.003(4)
C10 0.026(5) 0.034(5) 0.020(4) 0.001(4) -0.005(4) -0.003(4)
C10A 0.027(5) 0.030(4) 0.016(4) -0.002(4) 0.000(4) 0.006(4)
C11 0.030(5) 0.026(4) 0.018(4) 0.003(3) 0.007(4) -0.001(4)
C12 0.037(5) 0.032(5) 0.023(4) -0.003(4) 0.011(4) -0.002(4)
C13 0.032(5) 0.033(4) 0.040(5) 0.005(4) 0.012(4) -0.005(4)
C14 0.037(5) 0.039(5) 0.023(4) 0.009(4) 0.006(4) -0.002(4)
C15 0.022(5) 0.035(5) 0.028(4) 0.001(4) 0.000(4) 0.009(4)
C16 0.029(5) 0.032(4) 0.026(4) 0.002(4) 0.009(4) 0.002(4)
C17 0.044(6) 0.051(5) 0.031(5) 0.015(4) 0.013(4) 0.005(5)
C18 0.027(5) 0.017(4) 0.038(5) 0.002(4) 0.009(4) 0.001(3)
C19 0.025(5) 0.038(5) 0.034(5) 0.000(4) 0.000(4) 0.000(4)
C20 0.039(6) 0.034(5) 0.033(5) -0.004(4) -0.005(4) -0.004(4)
C21 0.045(6) 0.023(5) 0.058(6) 0.000(4) 0.020(5) -0.004(4)
C22 0.031(6) 0.034(5) 0.060(6) 0.014(5) 0.004(5) -0.009(4)
C23 0.046(6) 0.033(5) 0.043(5) 0.002(4) 0.005(4) 0.003(4)
C24 0.062(7) 0.037(5) 0.094(8) -0.025(5) 0.007(6) 0.007(5)

loop_
_atom_site_label
_atom_site_type_symbol
_atom_site_fract_x
_atom_site_fract_y
_atom_site_fract_z
_atom_site_U_iso_or_equiv
_atom_site_thermal_displace_type
_atom_site_occupancy
_atom_site_calc_flag
_atom_site_refinement_flags
O1 O 0.4495(13) 0.3249(2) 0.1033(2) 0.0364(14) Uani 1 d .
O2 O 0.3498(14) 0.1255(2) 0.1614(2) 0.0389(14) Uani 1 d .
N1 N 0.0811(14) 0.1453(2) 0.2718(3) 0.029(2) Uani 1 d .
H1N H 0.1154(14) 0.1225(2) 0.2395(3) 0.035 Uiso 1 d R
N2 N 0.1986(16) 0.3507(2) 0.2140(3) 0.036(2) Uani 1 d .
H2N H 0.2713(16) 0.3600(2) 0.1743(3) 0.043 Uiso 1 d R
C1 C 0.1044(18) 0.1949(3) 0.2545(4) 0.028(2) Uani 1 d .
C2 C -0.0367(18) 0.2334(3) 0.2938(3) 0.027(2) Uani 1 d .
H2 H -0.1541(18) 0.2234(3) 0.3318(3) 0.032 Uiso 1 d R
C3 C -0.0061(18) 0.2828(3) 0.2805(3) 0.027(2) Uani 1 d .
H3 H -0.1034(18) 0.3074(3) 0.3084(3) 0.033 Uiso 1 d R
C4 C 0.1616(19) 0.2998(3) 0.2244(4) 0.030(2) Uani 1 d .
C4A C 0.2737(19) 0.2636(3) 0.1796(3) 0.028(2) Uani 1 d .
C5 C 0.4181(19) 0.2797(3) 0.1185(3) 0.028(2) Uani 1 d .
C5A C 0.5324(18) 0.2401(3) 0.0736(3) 0.026(2) Uani 1 d .
C6 C 0.6673(20) 0.2549(3) 0.0135(4) 0.035(2) Uani 1 d .
H6 H 0.6803(20) 0.2902(3) 0.0028(4) 0.042 Uiso 1 d R
C7 C 0.7783(21) 0.2187(3) -0.0296(4) 0.040(2) Uani 1 d .
H7 H 0.8756(21) 0.2293(3) -0.0697(4) 0.048 Uiso 1 d R
C8 C 0.7502(21) 0.1678(3) -0.0155(4) 0.038(2) Uani 1 d .
H8 H 0.8304(21) 0.1430(3) -0.0454(4) 0.045 Uiso 1 d R
C9 C 0.6167(19) 0.1528(3) 0.0428(4) 0.035(2) Uani 1 d .
H9 H 0.5898(19) 0.1176(3) 0.0529(4) 0.043 Uiso 1 d R
C9A C 0.5067(18) 0.1891(3) 0.0869(3) 0.026(2) Uani 1 d .
C10 C 0.3631(19) 0.1722(3) 0.1502(3) 0.027(2) Uani 1 d .
C10A C 0.2435(18) 0.2104(3) 0.1946(3) 0.024(2) Uani 1 d .
C11 C 0.0098(18) 0.1263(3) 0.3356(3) 0.025(2) Uani 1 d .
C12 C -0.1741(19) 0.0812(2) 0.3371(3) 0.030(2) Uani 1 d .
H12 H -0.2534(19) 0.0647(2) 0.2957(3) 0.036 Uiso 1 d R
C13 C -0.2381(19) 0.0604(3) 0.3985(4) 0.035(2) Uani 1 d .
H13 H -0.3680(19) 0.0298(3) 0.4001(4) 0.042 Uiso 1 d R
C14 C -0.1182(20) 0.0836(3) 0.4589(4) 0.033(2) Uani 1 d .
C15 C 0.0671(18) 0.1283(3) 0.4565(3) 0.028(2) Uani 1 d .
H15 H 0.1435(18) 0.1453(3) 0.4977(3) 0.034 Uiso 1 d R
C16 C 0.1373(18) 0.1488(3) 0.3952(3) 0.029(2) Uani 1 d .
H16 H 0.2741(18) 0.1787(3) 0.3934(3) 0.034 Uiso 1 d R
C17 C -0.1964(20) 0.0618(3) 0.5265(3) 0.041(2) Uani 1 d .
H17A H -0.0797(20) 0.0302(3) 0.5339(3) 0.062 Uiso 1 d R
H17B H -0.4370(20) 0.0565(3) 0.5266(3) 0.062 Uiso 1 d R
H17C H -0.1249(20) 0.0848(3) 0.5624(3) 0.062 Uiso 1 d R
C18 C 0.1384(18) 0.3904(2) 0.2594(4) 0.027(2) Uani 1 d .
C19 C 0.2675(18) 0.3880(3) 0.3267(3) 0.033(2) Uani 1 d .
H19 H 0.3934(18) 0.3587(3) 0.3429(3) 0.039 Uiso 1 d R
C20 C 0.2175(19) 0.4282(3) 0.3695(4) 0.036(2) Uani 1 d .
H20 H 0.2936(19) 0.4255(3) 0.4166(4) 0.043 Uiso 1 d R
C21 C 0.0541(21) 0.4720(3) 0.3462(4) 0.041(2) Uani 1 d .
C22 C -0.0651(20) 0.4746(3) 0.2782(4) 0.042(2) Uani 1 d .
H22 H -0.1744(20) 0.5049(3) 0.2608(4) 0.050 Uiso 1 d R
C23 C -0.0173(21) 0.4343(3) 0.2360(4) 0.041(2) Uani 1 d .
H23 H -0.0939(21) 0.4365(3) 0.1890(4) 0.049 Uiso 1 d R
C24 C 0.0058(24) 0.5157(3) 0.3931(5) 0.064(3) Uani 1 d .
H24A H -0.1099(24) 0.5433(3) 0.3696(5) 0.096 Uiso 1 d R
H24B H -0.1235(24) 0.5045(3) 0.4289(5) 0.096 Uiso 1 d R
H24C H 0.2268(24) 0.5266(3) 0.4116(5) 0.096 Uiso 1 d R

loop_
_atom_type_symbol
_atom_type_description
_atom_type_scat_dispersion_real
_atom_type_scat_dispersion_imag
_atom_type_scat_source
C C 0.0033 0.0016 'International Tables Vol C Tables 4.2.6.8 and 6.1.1.4'
H H 0.0000 0.0000 'International Tables Vol C Tables 4.2.6.8 and 6.1.1.4'
N N 0.0061 0.0033 'International Tables Vol C Tables 4.2.6.8 and 6.1.1.4'
O O 0.0106 0.0060 'International Tables Vol C Tables 4.2.6.8 and 6.1.1.4'

loop_
_geom_angle_atom_site_label_1
_geom_angle_atom_site_label_2
_geom_angle_atom_site_label_3
_geom_angle
_geom_angle_publ_flag
C1 N1 C11 126.2(6) yes
C1 N1 H1N 116.3(4) no
C11 N1 H1N 117.5(4) no
C4 N2 C18 127.0(6) yes
C4 N2 H2N 116.6(4) no
C18 N2 H2N 116.3(4) no
N1 C1 C10A 122.1(6) yes
N1 C1 C2 120.5(7) yes
C10A C1 C2 117.2(6) yes
C3 C2 C1 122.5(7) yes
C3 C2 H2 118.9(4) no
C1 C2 H2 118.6(4) no
C2 C3 C4 121.4(7) yes
C2 C3 H3 119.8(4) no
C4 C3 H3 118.8(4) no
N2 C4 C4A 121.7(7) yes
N2 C4 C3 119.5(7) yes
C4A C4 C3 118.8(6) yes
C4 C4A C10A 119.5(7) yes
C4 C4A C5 120.4(7) yes
C10A C4A C5 120.2(7) yes
O1 C5 C4A 122.6(7) yes
O1 C5 C5A 119.4(6) yes
C4A C5 C5A 118.0(7) yes
C9A C5A C6 118.3(7) yes
C9A C5A C5 122.9(7) yes
C6 C5A C5 118.8(7) yes
C7 C6 C5A 120.2(7) yes
C7 C6 H6 120.4(4) no
C5A C6 H6 119.4(4) no
C8 C7 C6 120.7(7) yes
C8 C7 H7 119.9(5) no
C6 C7 H7 119.4(4) no
C9 C8 C7 119.7(7) yes
C9 C8 H8 120.1(5) no
C7 C8 H8 120.1(5) no
C8 C9 C9A 120.0(7) yes
C8 C9 H9 120.9(5) no
C9A C9 H9 119.1(4) no
C5A C9A C9 121.1(7) yes
C5A C9A C10 119.5(6) yes
C9 C9A C10 119.4(6) yes
O2 C10 C10A 123.6(7) yes
O2 C10 C9A 117.9(6) yes
C10A C10 C9A 118.6(6) yes
C1 C10A C4A 120.1(6) yes
C1 C10A C10 119.1(6) yes
C4A C10A C10 120.8(7) yes
C16 C11 C12 119.9(6) yes
C16 C11 N1 122.2(6) yes
C12 C11 N1 117.7(6) yes
C13 C12 C11 119.5(7) yes
C13 C12 H12 120.6(4) no
C11 C12 H12 119.9(4) no
C12 C13 C14 121.0(7) yes
C12 C13 H13 120.3(4) no
C14 C13 H13 118.7(4) no
C15 C14 C13 118.6(7) yes
C15 C14 C17 120.0(7) yes
C13 C14 C17 121.3(7) yes
C16 C15 C14 120.7(7) yes
C16 C15 H15 119.9(4) no
C14 C15 H15 119.4(4) no
C11 C16 C15 120.2(7) yes
C11 C16 H16 118.9(4) no
C15 C16 H16 121.0(4) no
C14 C17 H17A 109.3(4) no
C14 C17 H17B 109.7(4) no
H17A C17 H17B 109.5 no
C14 C17 H17C 110.6(4) no
H17A C17 H17C 109.3 no
H17B C17 H17C 108.4 no
C23 C18 C19 118.6(7) yes
C23 C18 N2 120.2(6) yes
C19 C18 N2 120.8(6) yes
C20 C19 C18 119.9(7) yes
C20 C19 H19 120.4(4) no
C18 C19 H19 119.7(4) no
C21 C20 C19 121.3(7) yes
C21 C20 H20 119.0(5) no
C19 C20 H20 119.7(4) no
C20 C21 C22 118.3(7) yes
C20 C21 C24 120.8(8) yes
C22 C21 C24 121.0(7) yes
C23 C22 C21 120.0(7) yes
C23 C22 H22 120.5(5) no
C21 C22 H22 119.5(5) no
C18 C23 C22 121.8(7) yes
C18 C23 H23 118.3(4) no
C22 C23 H23 119.9(5) no
C21 C24 H24A 111.2(5) no
C21 C24 H24B 109.4(4) no
H24A C24 H24B 109.4 no
C21 C24 H24C 107.7(5) no
H24A C24 H24C 109.6 no
H24B C24 H24C 109.5 no

loop_
_geom_bond_atom_site_label_1
_geom_bond_atom_site_label_2
_geom_bond_distance
_geom_bond_publ_flag
O1 C5 1.240(8) yes
O2 C10 1.254(7) yes
N1 C1 1.359(8) yes
N1 C11 1.420(7) yes
N1 H1N 0.90 no
N2 C4 1.369(8) yes
N2 C18 1.419(8) yes
N2 H2N 0.90 no
C1 C10A 1.419(9) yes
C1 C2 1.428(9) yes
C2 C3 1.339(9) yes
C2 H2 0.96 no
C3 C4 1.423(9) yes
C3 H3 0.96 no
C4 C4A 1.405(9) yes
C4A C10A 1.444(9) yes
C4A C5 1.455(9) yes
C5 C5A 1.472(9) yes
C5A C9A 1.379(9) yes
C5A C6 1.409(9) yes
C6 C7 1.382(9) yes
C6 H6 0.96 no
C7 C8 1.379(10) yes
C7 H7 0.96 no
C8 C9 1.377(9) yes
C8 H8 0.96 no
C9 C9A 1.395(9) yes
C9 H9 0.96 no
C9A C10 1.498(9) yes
C10 C10A 1.450(9) yes
C11 C16 1.381(9) yes
C11 C12 1.396(9) yes
C12 C13 1.385(9) yes
C12 H12 0.96 no
C13 C14 1.393(9) yes
C13 H13 0.96 no
C14 C15 1.392(9) yes
C14 C17 1.523(8) yes
C15 C16 1.386(8) yes
C15 H15 0.96 no
C16 H16 0.96 no
C17 H17A 0.96 no
C17 H17B 0.96 no
C17 H17C 0.96 no
C18 C23 1.371(9) yes
C18 C19 1.391(9) yes
C19 C20 1.388(9) yes
C19 H19 0.96 no
C20 C21 1.383(9) yes
C20 H20 0.96 no
C21 C22 1.394(11) yes
C21 C24 1.507(9) yes
C22 C23 1.380(9) yes
C22 H22 0.96 no
C23 H23 0.96 no
C24 H24A 0.96 no
C24 H24B 0.96 no
C24 H24C 0.96 no

loop_
_cod_related_entry_id
_cod_related_entry_database
_cod_related_entry_code
1 ChemSpider 29146
